data_1001512
loop_
_publ_author_name
'Archaimbault, F'
'Choisnet, J'

_publ_section_title
;
The defect solution
Na~7/8~(Fe^III^~7/8+x~Ti^IV^~9/8$~/2~x~Sb^V^~x~)O~4~(0<x<0.333):
Evidence of Na^I^ mobility in the tunnels of a quadruple rutile-chain
structure
;
_journal_coden_ASTM JSSCBI
_journal_name_full 'Journal of Solid State Chemistry'
_journal_page_first 216
_journal_page_last 227
_journal_paper_doi 10.1016/0022-4596(91)90137-7
_journal_volume 90
_journal_year 1991
_chemical_formula_structural 'Na0.875 (Fe1.175 Ti0.525 Sb0.3) O4'
_chemical_formula_sum 'Fe1.175 Na0.875 O4 Sb0.3 Ti0.525'
_chemical_name_systematic
;
Sodium iron(III) titanium antimony(V) oxide (.9/1.2/.5/.3/4)
;
_space_group_IT_number 62
_symmetry_cell_setting orthorhombic
_symmetry_Int_Tables_number 62
_symmetry_space_group_name_Hall '-P 2c 2n'
_symmetry_space_group_name_H-M 'P n a m'
_cell_angle_alpha 90
_cell_angle_beta 90
_cell_angle_gamma 90
_cell_formula_units_Z 4
_cell_length_a 9.35
_cell_length_b 11.382
_cell_length_c 2.993
_cell_volume 318.5
_refine_ls_R_factor_all 0.068
_cod_original_formula_sum 'Fe1.175 Na.875 O4 Sb.3 Ti.525'
_cod_database_code 1001512

loop_
_symmetry_equiv_pos_as_xyz
x,y,z
1/2+x,1/2-y,1/2-z
-x,-y,1/2+z
1/2-x,1/2+y,-z
-x,-y,-z
1/2-x,1/2+y,1/2+z
x,y,1/2-z
1/2+x,1/2-y,z

loop_
_atom_site_label
_atom_site_type_symbol
_atom_site_symmetry_multiplicity
_atom_site_Wyckoff_symbol
_atom_site_fract_x
_atom_site_fract_y
_atom_site_fract_z
_atom_site_occupancy
_atom_site_attached_hydrogens
_atom_site_calc_flag
Na1 Na1+ 4 c 0.398(3) 0.1018(1) 0.75 0.875 0 d
Fe1 Fe3+ 4 c 0.0227(1) 0.1203(1) 0.25 0.524 0 d
Ti1 Ti4+ 4 c 0.0227(1) 0.1203(1) 0.25 0.411 0 d
Sb1 Sb5+ 4 c 0.0227(1) 0.1203(1) 0.25 0.065 0 d
Fe2 Fe3+ 4 c 0.2341(1) 0.3406(1) 0.75 0.651 0 d
Ti2 Ti4+ 4 c 0.2341(1) 0.3406(1) 0.75 0.114 0 d
Sb2 Sb5+ 4 c 0.2341(1) 0.3406(1) 0.75 0.235 0 d
O1 O2- 4 c 0.124(2) 0.188(1) 0.75 1. 0 d
O2 O2- 4 c 0.121(1) 0.406(2) 0.25 1. 0 d
O3 O2- 4 c 0.355(3) 0.267(2) 0.25 1. 0 d
O4 O2- 4 c 0.389(1) 0.460(2) 0.75 1. 0 d

loop_
_atom_type_symbol
_atom_type_oxidation_number
Na1+ 1.000
Fe3+ 3.000
Ti4+ 4.000
Sb5+ 5.000
O2- -2.000
